data_8103461
loop_
_publ_author_name
'Norrestam, R.'

_publ_section_title
;
 The crystal structure of monoclinic LiMgBO3
;
_journal_name_full 'Zeitschrift fuer Kristallographie (149,1979-)'
_journal_page_first 103
_journal_page_last 110
_journal_volume 187
_journal_year 1989
_chemical_formula_sum 'B Li Mg O3'
_chemical_name_systematic 'Li Mg (B O3)'
_space_group_IT_number 15
_symmetry_space_group_name_Hall '-C 2yc'
_symmetry_space_group_name_H-M 'C 1 2/c 1'
_cell_angle_alpha 90
_cell_angle_beta 91.29
_cell_angle_gamma 90
_cell_formula_units_Z 8
_cell_length_a 5.161
_cell_length_b 8.88
_cell_length_c 9.911
_cell_volume 454.103
_citation_journal_id_ASTM ZEKRDZ
_cod_data_source_file boron0-1_327.cif
_cod_data_source_block B1Li1Mg1O3
_cod_original_cell_volume 454.1028
_cod_original_formula_sum 'B1 Li1 Mg1 O3'
_cod_database_code 8103461

loop_
_symmetry_equiv_pos_as_xyz
x,y,z
-x,y,-z+1/2
-x,-y,-z
x,-y,z-1/2
x+1/2,y+1/2,z
-x+1/2,y+1/2,-z+1/2
-x+1/2,-y+1/2,-z
x+1/2,-y+1/2,z-1/2

loop_
_atom_site_label
_atom_site_type_symbol
_atom_site_fract_x
_atom_site_fract_y
_atom_site_fract_z
_atom_site_occupancy
_atom_site_U_iso_or_equiv
Li1 Li+1 0.1635 0.496 0.1538 0.57 0.0
Mg1 Mg+2 0.1621 0.1666 0.1248 1 0.0
B1 B+3 0.1661 0.8312 0.1264 1 0.0
Li2 Li+1 0.1635 0.496 0.1022 0.43 0.0
O3 O-2 0.307 0.9611 0.129 1 0.0
O1 O-2 0.4073 0.3318 0.0855 1 0.0
O2 O-2 0.2837 0.6957 0.1638 1 0.0
